data_7111810
loop_
_publ_author_name
'S. Gondzik'
'S. Schulz'
'D. Blaser'
'C. Wolper'

_publ_section_title
;
 Reaction of L2Zn2 with Ph2E2 -- synthesis of LZnEPh and reactions with
 oxygen and H-acidic substrates
;
_journal_name_full Chem.Commun.
_journal_page_first 1189
_journal_paper_doi 10.1039/c3cc48677j
_journal_volume 50
_journal_year 2014
_chemical_formula_sum 'C58 H68 N4 Se2 Zn2'
_chemical_formula_weight 1109.82
_chemical_name_systematic
;
 ?
;
_space_group_crystal_system monoclinic
_space_group_IT_number 14
_space_group_name_Hall '-P 2yn'
_space_group_name_H-M_alt 'P 1 21/n 1'
_symmetry_space_group_name_Hall '-P 2yn'
_symmetry_space_group_name_H-M 'P 1 21/n 1'
_atom_sites_solution_hydrogens geom
_atom_sites_solution_primary direct
_atom_sites_solution_secondary difmap
_audit_creation_method SHELXL-2013
_cell_angle_alpha 90
_cell_angle_beta 112.843(12)
_cell_angle_gamma 90
_cell_formula_units_Z 2
_cell_length_a 12.812(3)
_cell_length_b 15.463(4)
_cell_length_c 14.313(3)
_cell_measurement_reflns_used 9174
_cell_measurement_temperature 100(1)
_cell_measurement_theta_max 34.19
_cell_measurement_theta_min 2.63
_cell_volume 2613.2(11)
_computing_cell_refinement 'BRUKER D8 KAPPA APEX 2 (3.0-2009)'
_computing_data_collection 'BRUKER D8 KAPPA APEX 2 (3.0-2009)'
_computing_data_reduction 'BRUKER D8 KAPPA APEX 2 (3.0-2009)'
_computing_molecular_graphics 'BRUKER AXS SHELXTL (c) 2008 / Vers. 2008/4'
_computing_publication_material 'BRUKER AXS SHELXTL (c) 2008 / Vers. 2008/4'
_computing_structure_refinement 'SHELXL-2013 (Sheldrick, 2013)'
_computing_structure_solution 'BRUKER D8 KAPPA APEX 2 (3.0-2009)'
_diffrn_ambient_temperature 100(1)
_diffrn_detector_area_resol_mean 512
_diffrn_measured_fraction_theta_full 1.000
_diffrn_measured_fraction_theta_max 0.979
_diffrn_measurement_device_type
; 
 Bruker D8 KAPPA series II with APEX II area detector system
;
_diffrn_measurement_method
;
 Data collection strategy APEX 2/COSMO
;
_diffrn_radiation_monochromator 'Triumph Goebel mirror'
_diffrn_radiation_source 'fine-focus sealed tube'
_diffrn_radiation_type MoK\a
_diffrn_radiation_wavelength 0.71073
_diffrn_reflns_av_R_equivalents 0.0382
_diffrn_reflns_av_unetI/netI 0.0397
_diffrn_reflns_Laue_measured_fraction_full 1.000
_diffrn_reflns_Laue_measured_fraction_max 0.979
_diffrn_reflns_limit_h_max 20
_diffrn_reflns_limit_h_min -15
_diffrn_reflns_limit_k_max 24
_diffrn_reflns_limit_k_min -21
_diffrn_reflns_limit_l_max 22
_diffrn_reflns_limit_l_min -22
_diffrn_reflns_number 57134
_diffrn_reflns_point_group_measured_fraction_full 1.000
_diffrn_reflns_point_group_measured_fraction_max 0.979
_diffrn_reflns_theta_full 25.242
_diffrn_reflns_theta_max 34.573
_diffrn_reflns_theta_min 1.814
_exptl_absorpt_coefficient_mu 2.352
_exptl_absorpt_correction_T_max 0.75
_exptl_absorpt_correction_T_min 0.65
_exptl_absorpt_correction_type multi-scan
_exptl_absorpt_process_details
; 
 BRUKER AXS SMART APEX 2 Vers. 3.0-2009
 R.H. Blessing, Acta Cryst. (1995) A51 33-38 
;
_exptl_crystal_colour colourless
_exptl_crystal_density_diffrn 1.410
_exptl_crystal_description prism
_exptl_crystal_F_000 1144
_exptl_crystal_size_max 0.150
_exptl_crystal_size_mid 0.070
_exptl_crystal_size_min 0.050
_refine_diff_density_max 1.516
_refine_diff_density_min -0.857
_refine_diff_density_rms 0.109
_refine_ls_extinction_method none
_refine_ls_goodness_of_fit_ref 1.028
_refine_ls_hydrogen_treatment constr
_refine_ls_matrix_type full
_refine_ls_number_parameters 306
_refine_ls_number_reflns 10912
_refine_ls_number_restraints 0
_refine_ls_restrained_S_all 1.028
_refine_ls_R_factor_all 0.0615
_refine_ls_R_factor_gt 0.0348
_refine_ls_shift/su_max 0.003
_refine_ls_shift/su_mean 0.000
_refine_ls_structure_factor_coef Fsqd
_refine_ls_weighting_details 'w=1/[\s^2^(Fo^2^)+(0.0476P)^2^+1.2180P] where P=(Fo^2^+2Fc^2^)/3'
_refine_ls_weighting_scheme calc
_refine_ls_wR_factor_gt 0.0827
_refine_ls_wR_factor_ref 0.0944
_reflns_Friedel_coverage 0.000
_reflns_number_gt 8020
_reflns_number_total 10912
_reflns_threshold_expression 'I > 2\s(I)'
_cod_data_source_file c3cc48677j.txt
_cod_data_source_block sg_555m
_cod_depositor_comments
;
The following automatic conversions were performed:

'_atom_sites_solution_secondary' value 'diffmap' was changed to
'difmap'.

Automatic conversion script
Id: cif_fix_values 6452 2018-10-05 10:23:21Z andrius 
;
_cod_original_cell_volume 2613.3(10)
_cod_database_code 7111810
_shelx_space_group_comment
;
The symmetry employed for this shelxl refinement is uniquely defined
by the following loop, which should always be used as a source of
symmetry information in preference to the above space-group names.
They are only intended as comments.
;
_shelx_estimated_absorpt_t_min 0.719
_shelx_estimated_absorpt_t_max 0.891
_shelxl_version_number 2013-4

loop_
_space_group_symop_operation_xyz
'x, y, z'
'-x+1/2, y+1/2, -z+1/2'
'-x, -y, -z'
'x-1/2, -y-1/2, z-1/2'

loop_
_atom_site_label
_atom_site_type_symbol
_atom_site_fract_x
_atom_site_fract_y
_atom_site_fract_z
_atom_site_U_iso_or_equiv
_atom_site_adp_type
_atom_site_occupancy
_atom_site_site_symmetry_order
_atom_site_calc_flag
_atom_site_refinement_flags_posn
_atom_site_refinement_flags_adp
Se1 Se 0.40958(2) 0.05070(2) 0.88741(2) 0.01709(4) Uani 1 1 d . .
Zn2 Zn 0.58031(2) 0.09837(2) 1.02620(2) 0.01632(5) Uani 1 1 d . .
N1 N 0.54677(12) 0.20039(9) 1.09370(10) 0.0182(3) Uani 1 1 d . .
N2 N 0.73158(11) 0.13402(9) 1.03675(10) 0.0171(2) Uani 1 1 d . .
C1 C 0.63182(14) 0.24451(11) 1.16036(12) 0.0189(3) Uani 1 1 d . .
C2 C 0.74591(14) 0.22944(11) 1.17674(13) 0.0200(3) Uani 1 1 d . .
H2 H 0.8001 0.2520 1.2381 0.024 Uiso 1 1 calc R U
C3 C 0.79073(13) 0.18528(10) 1.11431(12) 0.0178(3) Uani 1 1 d . .
C4 C 0.60742(16) 0.31713(12) 1.21979(14) 0.0241(3) Uani 1 1 d . .
H4A H 0.5799 0.3677 1.1759 0.036 Uiso 1 1 calc R U
H4B H 0.6770 0.3323 1.2776 0.036 Uiso 1 1 calc R U
H4C H 0.5496 0.2984 1.2445 0.036 Uiso 1 1 calc R U
C5 C 0.91446(15) 0.20004(13) 1.13639(14) 0.0252(3) Uani 1 1 d . .
H5A H 0.9522 0.1442 1.1404 0.038 Uiso 1 1 calc R U
H5B H 0.9498 0.2307 1.2010 0.038 Uiso 1 1 calc R U
H5C H 0.9218 0.2348 1.0820 0.038 Uiso 1 1 calc R U
C6 C 0.43267(13) 0.23008(11) 1.06670(12) 0.0180(3) Uani 1 1 d . .
C7 C 0.36480(14) 0.19602(11) 1.11469(12) 0.0190(3) Uani 1 1 d . .
C8 C 0.25211(14) 0.22171(11) 1.08107(13) 0.0201(3) Uani 1 1 d . .
H8 H 0.2065 0.2005 1.1148 0.024 Uiso 1 1 calc R U
C9 C 0.20440(14) 0.27760(11) 0.99943(13) 0.0210(3) Uani 1 1 d . .
C10 C 0.27394(15) 0.31089(12) 0.95307(13) 0.0235(3) Uani 1 1 d . .
H10 H 0.2425 0.3496 0.8976 0.028 Uiso 1 1 calc R U
C11 C 0.38767(15) 0.28880(12) 0.98606(13) 0.0219(3) Uani 1 1 d . .
C12 C 0.40915(17) 0.13032(13) 1.19807(15) 0.0293(4) Uani 1 1 d . .
H12A H 0.3719 0.1382 1.2457 0.044 Uiso 1 1 calc R U
H12B H 0.4911 0.1379 1.2339 0.044 Uiso 1 1 calc R U
H12C H 0.3934 0.0720 1.1690 0.044 Uiso 1 1 calc R U
C13 C 0.08029(15) 0.29824(13) 0.95971(15) 0.0276(4) Uani 1 1 d . .
H13A H 0.0682 0.3580 0.9349 0.041 Uiso 1 1 calc R U
H13B H 0.0526 0.2915 1.0142 0.041 Uiso 1 1 calc R U
H13C H 0.0390 0.2587 0.9040 0.041 Uiso 1 1 calc R U
C14 C 0.46012(17) 0.32513(15) 0.93340(16) 0.0329(4) Uani 1 1 d . .
H14A H 0.4148 0.3649 0.8796 0.049 Uiso 1 1 calc R U
H14B H 0.4879 0.2777 0.9038 0.049 Uiso 1 1 calc R U
H14C H 0.5246 0.3564 0.9827 0.049 Uiso 1 1 calc R U
C15 C 0.77886(13) 0.10886(11) 0.96390(12) 0.0172(3) Uani 1 1 d . .
C16 C 0.77067(14) 0.16647(11) 0.88449(13) 0.0208(3) Uani 1 1 d . .
C17 C 0.80399(14) 0.13767(12) 0.80715(13) 0.0228(3) Uani 1 1 d . .
H17 H 0.7981 0.1761 0.7535 0.027 Uiso 1 1 calc R U
C18 C 0.84544(15) 0.05438(12) 0.80674(13) 0.0226(3) Uani 1 1 d . .
C19 C 0.85914(14) 0.00126(12) 0.88938(13) 0.0210(3) Uani 1 1 d . .
H19 H 0.8916 -0.0544 0.8922 0.025 Uiso 1 1 calc R U
C20 C 0.82694(13) 0.02659(11) 0.96870(12) 0.0176(3) Uani 1 1 d . .
C21 C 0.72341(18) 0.25604(13) 0.88011(15) 0.0297(4) Uani 1 1 d . .
H21A H 0.7279 0.2872 0.8222 0.045 Uiso 1 1 calc R U
H21B H 0.7674 0.2870 0.9428 0.045 Uiso 1 1 calc R U
H21C H 0.6442 0.2523 0.8725 0.045 Uiso 1 1 calc R U
C22 C 0.87396(18) 0.02313(15) 0.71869(14) 0.0314(4) Uani 1 1 d . .
H22A H 0.9538 0.0060 0.7439 0.047 Uiso 1 1 calc R U
H22B H 0.8603 0.0699 0.6691 0.047 Uiso 1 1 calc R U
H22C H 0.8261 -0.0266 0.6864 0.047 Uiso 1 1 calc R U
C23 C 0.84400(15) -0.03367(11) 1.05604(13) 0.0216(3) Uani 1 1 d . .
H23A H 0.8578 0.0002 1.1176 0.032 Uiso 1 1 calc R U
H23B H 0.9092 -0.0712 1.0665 0.032 Uiso 1 1 calc R U
H23C H 0.7761 -0.0692 1.0409 0.032 Uiso 1 1 calc R U
C24 C 0.41336(14) 0.05139(10) 0.75405(12) 0.0176(3) Uani 1 1 d . .
C25 C 0.51053(15) 0.07118(12) 0.73699(13) 0.0218(3) Uani 1 1 d . .
H25 H 0.5790 0.0842 0.7927 0.026 Uiso 1 1 calc R U
C26 C 0.50788(17) 0.07201(13) 0.63823(14) 0.0267(4) Uani 1 1 d . .
H26 H 0.5749 0.0848 0.6276 0.032 Uiso 1 1 calc R U
C27 C 0.40902(18) 0.05449(12) 0.55644(14) 0.0282(4) Uani 1 1 d . .
H27 H 0.4071 0.0558 0.4894 0.034 Uiso 1 1 calc R U
C28 C 0.31177(18) 0.03485(13) 0.57368(14) 0.0288(4) Uani 1 1 d . .
H28 H 0.2432 0.0226 0.5178 0.035 Uiso 1 1 calc R U
C29 C 0.31369(15) 0.03297(12) 0.67212(13) 0.0234(3) Uani 1 1 d . .
H29 H 0.2469 0.0191 0.6828 0.028 Uiso 1 1 calc R U

loop_
_atom_site_aniso_label
_atom_site_aniso_U_11
_atom_site_aniso_U_22
_atom_site_aniso_U_33
_atom_site_aniso_U_23
_atom_site_aniso_U_13
_atom_site_aniso_U_12
Se1 0.01690(8) 0.01849(8) 0.01586(7) -0.00056(5) 0.00635(6) -0.00275(6)
Zn2 0.01560(9) 0.01623(9) 0.01815(9) -0.00378(6) 0.00767(7) -0.00251(6)
N1 0.0175(6) 0.0182(6) 0.0182(6) -0.0036(5) 0.0061(5) -0.0006(5)
N2 0.0171(6) 0.0172(6) 0.0182(6) -0.0009(5) 0.0081(5) -0.0021(5)
C1 0.0222(8) 0.0169(7) 0.0173(7) -0.0025(5) 0.0075(6) -0.0013(6)
C2 0.0188(7) 0.0200(8) 0.0186(7) -0.0034(6) 0.0046(6) -0.0021(6)
C3 0.0162(7) 0.0173(7) 0.0183(7) 0.0014(5) 0.0051(6) -0.0013(6)
C4 0.0267(8) 0.0222(8) 0.0235(8) -0.0088(6) 0.0098(7) -0.0024(7)
C5 0.0191(8) 0.0273(9) 0.0297(8) -0.0043(7) 0.0100(7) -0.0059(7)
C6 0.0174(7) 0.0185(7) 0.0177(7) -0.0049(5) 0.0064(6) 0.0000(6)
C7 0.0212(7) 0.0169(7) 0.0187(7) -0.0030(6) 0.0077(6) -0.0008(6)
C8 0.0221(8) 0.0193(8) 0.0216(7) -0.0041(6) 0.0113(6) -0.0013(6)
C9 0.0198(7) 0.0223(8) 0.0211(7) -0.0050(6) 0.0081(6) 0.0018(6)
C10 0.0246(8) 0.0249(9) 0.0213(7) 0.0011(6) 0.0093(7) 0.0037(7)
C11 0.0221(8) 0.0242(8) 0.0208(7) -0.0011(6) 0.0097(6) 0.0009(6)
C12 0.0247(9) 0.0300(10) 0.0315(9) 0.0082(7) 0.0090(8) 0.0011(7)
C13 0.0221(8) 0.0319(10) 0.0284(9) -0.0033(7) 0.0093(7) 0.0047(7)
C14 0.0271(9) 0.0440(12) 0.0303(9) 0.0118(8) 0.0142(8) 0.0026(8)
C15 0.0161(7) 0.0194(7) 0.0165(6) -0.0007(5) 0.0067(6) -0.0023(6)
C16 0.0184(7) 0.0226(8) 0.0220(7) 0.0028(6) 0.0083(6) -0.0012(6)
C17 0.0201(7) 0.0307(9) 0.0185(7) 0.0050(6) 0.0084(6) -0.0013(7)
C18 0.0185(7) 0.0318(9) 0.0185(7) -0.0042(6) 0.0084(6) -0.0062(6)
C19 0.0205(7) 0.0223(8) 0.0226(7) -0.0041(6) 0.0112(6) -0.0031(6)
C20 0.0156(7) 0.0188(7) 0.0184(7) -0.0006(5) 0.0068(6) -0.0031(6)
C21 0.0346(10) 0.0265(9) 0.0326(9) 0.0097(7) 0.0182(8) 0.0057(8)
C22 0.0333(10) 0.0425(11) 0.0233(8) -0.0061(8) 0.0163(8) -0.0056(9)
C23 0.0240(8) 0.0199(8) 0.0236(8) 0.0024(6) 0.0121(7) 0.0010(6)
C24 0.0209(7) 0.0153(7) 0.0162(6) 0.0011(5) 0.0066(6) 0.0007(6)
C25 0.0233(8) 0.0223(8) 0.0207(7) 0.0033(6) 0.0094(7) -0.0012(6)
C26 0.0320(9) 0.0265(9) 0.0257(8) 0.0043(7) 0.0156(8) 0.0008(7)
C27 0.0401(11) 0.0267(9) 0.0201(8) 0.0013(7) 0.0140(8) 0.0025(8)
C28 0.0305(10) 0.0325(10) 0.0187(8) -0.0041(7) 0.0045(7) -0.0008(8)
C29 0.0227(8) 0.0257(8) 0.0195(7) -0.0037(6) 0.0058(6) -0.0013(7)

loop_
_atom_type_symbol
_atom_type_description
_atom_type_scat_dispersion_real
_atom_type_scat_dispersion_imag
_atom_type_scat_source
C C 0.0033 0.0016 'International Tables Vol C Tables 4.2.6.8 and 6.1.1.4'
H H 0.0000 0.0000 'International Tables Vol C Tables 4.2.6.8 and 6.1.1.4'
N N 0.0061 0.0033 'International Tables Vol C Tables 4.2.6.8 and 6.1.1.4'
Zn Zn 0.2839 1.4301 'International Tables Vol C Tables 4.2.6.8 and 6.1.1.4'
Se Se -0.0929 2.2259 'International Tables Vol C Tables 4.2.6.8 and 6.1.1.4'

loop_
_geom_angle_atom_site_label_1
_geom_angle_atom_site_label_2
_geom_angle_atom_site_label_3
_geom_angle
_geom_angle_site_symmetry_3
C24 Se1 Zn2 116.57(5) .
C24 Se1 Zn2 117.44(5) 3_657
Zn2 Se1 Zn2 90.997(14) 3_657
N2 Zn2 N1 97.66(6) .
N2 Zn2 Se1 134.16(4) .
N1 Zn2 Se1 110.08(4) .
N2 Zn2 Se1 110.34(4) 3_657
N1 Zn2 Se1 117.06(4) 3_657
Se1 Zn2 Se1 89.003(14) 3_657
C1 N1 C6 119.75(14) .
C1 N1 Zn2 119.17(11) .
C6 N1 Zn2 120.96(10) .
C3 N2 C15 119.83(13) .
C3 N2 Zn2 117.09(10) .
C15 N2 Zn2 123.06(10) .
N1 C1 C2 123.06(15) .
N1 C1 C4 119.69(15) .
C2 C1 C4 117.21(15) .
C1 C2 C3 128.76(15) .
N2 C3 C2 125.07(15) .
N2 C3 C5 118.37(14) .
C2 C3 C5 116.53(15) .
C7 C6 C11 120.68(15) .
C7 C6 N1 120.55(15) .
C11 C6 N1 118.59(14) .
C8 C7 C6 118.73(15) .
C8 C7 C12 119.36(15) .
C6 C7 C12 121.87(15) .
C9 C8 C7 121.83(15) .
C8 C9 C10 118.31(16) .
C8 C9 C13 120.42(16) .
C10 C9 C13 121.21(16) .
C11 C10 C9 121.70(16) .
C10 C11 C6 118.70(15) .
C10 C11 C14 120.33(16) .
C6 C11 C14 120.93(16) .
C20 C15 C16 120.26(14) .
C20 C15 N2 120.45(14) .
C16 C15 N2 119.20(15) .
C17 C16 C15 118.87(16) .
C17 C16 C21 120.00(15) .
C15 C16 C21 121.09(15) .
C18 C17 C16 121.94(15) .
C17 C18 C19 117.61(15) .
C17 C18 C22 120.76(16) .
C19 C18 C22 121.62(17) .
C18 C19 C20 122.77(16) .
C15 C20 C19 118.29(15) .
C15 C20 C23 121.41(14) .
C19 C20 C23 120.30(15) .
C29 C24 C25 119.28(15) .
C29 C24 Se1 117.84(12) .
C25 C24 Se1 122.86(13) .
C24 C25 C26 120.39(17) .
C27 C26 C25 120.67(17) .
C26 C27 C28 118.84(17) .
C27 C28 C29 121.00(18) .
C24 C29 C28 119.82(17) .

loop_
_geom_bond_atom_site_label_1
_geom_bond_atom_site_label_2
_geom_bond_distance
_geom_bond_site_symmetry_2
Se1 C24 1.9282(16) .
Se1 Zn2 2.4291(5) .
Se1 Zn2 2.5951(6) 3_657
Zn2 N2 1.9635(14) .
Zn2 N1 1.9822(14) .
Zn2 Se1 2.5951(6) 3_657
N1 C1 1.325(2) .
N1 C6 1.435(2) .
N2 C3 1.335(2) .
N2 C15 1.448(2) .
C1 C2 1.407(2) .
C1 C4 1.513(2) .
C2 C3 1.412(2) .
C3 C5 1.509(2) .
C6 C7 1.403(2) .
C6 C11 1.404(2) .
C7 C8 1.391(2) .
C7 C12 1.501(2) .
C8 C9 1.390(2) .
C9 C10 1.399(2) .
C9 C13 1.500(2) .
C10 C11 1.389(2) .
C11 C14 1.513(2) .
C15 C20 1.403(2) .
C15 C16 1.416(2) .
C16 C17 1.405(2) .
C16 C21 1.503(3) .
C17 C18 1.394(3) .
C18 C19 1.394(2) .
C18 C22 1.521(2) .
C19 C20 1.406(2) .
C20 C23 1.506(2) .
C24 C29 1.387(2) .
C24 C25 1.392(2) .
C25 C26 1.401(2) .
C26 C27 1.377(3) .
C27 C28 1.394(3) .
C28 C29 1.400(2) .
